data_4327800
loop_
_publ_author_name
'Stephan Roeser'
'Mehmed Z. Ertem'
'Clyde Cady'
'Rainer Lomoth'
'Jordi Benet-Buchholz'
'Leif Hammarstr\"om'
'Biprajit Sarkar'
'Wolfgang Kaim'
'Christopher J. Cramer'
'Antoni Llobet'

_publ_section_title
;
 Synthesis, Structure, and Electronic Properties of RuN6 Dinuclear Ru-Hbpp
 Complexes
;
_journal_name_full 'Inorganic Chemistry'
_journal_page_first 320
_journal_page_last 327
_journal_paper_doi 10.1021/ic201668r
_journal_volume 51
_journal_year 2012
_chemical_formula_sum 'C49 H39 F18 N14 O2 P3 Ru2'
_chemical_formula_weight 1492.99
_chemical_name_systematic
; 
 ? 
;
_space_group_IT_number 14
_symmetry_cell_setting monoclinic
_symmetry_space_group_name_Hall '-P 2yn'
_symmetry_space_group_name_H-M 'P 1 21/n 1'
_atom_sites_solution_hydrogens geom
_atom_sites_solution_primary direct
_atom_sites_solution_secondary difmap
_audit_creation_method SHELXL-97
_cell_angle_alpha 90.00
_cell_angle_beta 99.699(2)
_cell_angle_gamma 90.00
_cell_formula_units_Z 4
_cell_length_a 12.1496(7)
_cell_length_b 36.760(3)
_cell_length_c 12.3522(6)
_cell_measurement_reflns_used 9847
_cell_measurement_temperature 100(2)
_cell_measurement_theta_max 35.73
_cell_measurement_theta_min 2.36
_cell_volume 5437.9(6)
_computing_cell_refinement 'Bruker APEX2 v2009.1-0'
_computing_data_collection 'Bruker APEX2 v2009.1-0'
_computing_data_reduction 'Bruker SAINT V7.60A'
_computing_molecular_graphics 'Bruker SHELXTL'
_computing_publication_material 'Bruker SHELXTL'
_computing_structure_refinement 'SHELXS-97 (Sheldrick, 2008)'
_computing_structure_solution 'SHELXS-97 (Sheldrick, 2008)'
_diffrn_ambient_temperature 100(2)
_diffrn_detector_area_resol_mean 512
_diffrn_detector_type '4K CCD area detector APEX II'
_diffrn_measured_fraction_theta_full 0.972
_diffrn_measured_fraction_theta_max 0.911
_diffrn_measurement_device_type 'Kappa 4-axis goniometer bruker-nonius'
_diffrn_measurement_method
;
 Fullsphere data collection, phi and omega scans
;
_diffrn_measurement_specimen_support 'magnetic support whith 10 micron nylon fiber cryoloop'
_diffrn_radiation_monochromator 'Multilayer Montel 200 mirrors'
_diffrn_radiation_type MoK\a
_diffrn_radiation_wavelength 0.71073
_diffrn_reflns_av_R_equivalents 0.0379
_diffrn_reflns_av_sigmaI/netI 0.0486
_diffrn_reflns_limit_h_max 11
_diffrn_reflns_limit_h_min -20
_diffrn_reflns_limit_k_max 59
_diffrn_reflns_limit_k_min -53
_diffrn_reflns_limit_l_max 20
_diffrn_reflns_limit_l_min -14
_diffrn_reflns_number 69544
_diffrn_reflns_theta_full 30.00
_diffrn_reflns_theta_max 36.49
_diffrn_reflns_theta_min 1.11
_diffrn_source 'rotating anode x-ray tube'
_diffrn_source_current 70
_diffrn_source_power 50
_diffrn_source_size '3 mm x 0.3 mm fine focus'
_diffrn_source_type 'Bruker-Nonius FR 591'
_exptl_absorpt_coefficient_mu 0.762
_exptl_absorpt_correction_T_max 1.0
_exptl_absorpt_correction_T_min 0.93
_exptl_absorpt_correction_type empirical
_exptl_absorpt_process_details
; 
 SADABS Version 2008/1 Bruker-Nonius
 Blessing, Acta Cryst. (1995) A51 33-38
;
_exptl_crystal_colour red
_exptl_crystal_density_diffrn 1.824
_exptl_crystal_description Block
_exptl_crystal_F_000 2968
_exptl_crystal_size_max 0.20
_exptl_crystal_size_mid 0.15
_exptl_crystal_size_min 0.10
_refine_diff_density_max 1.199
_refine_diff_density_min -1.158
_refine_diff_density_rms 0.119
_refine_ls_extinction_method none
_refine_ls_goodness_of_fit_ref 1.051
_refine_ls_hydrogen_treatment noref
_refine_ls_matrix_type full
_refine_ls_number_parameters 796
_refine_ls_number_reflns 24314
_refine_ls_number_restraints 0
_refine_ls_restrained_S_all 1.051
_refine_ls_R_factor_all 0.0629
_refine_ls_R_factor_gt 0.0459
_refine_ls_shift/su_max 0.002
_refine_ls_shift/su_mean 0.000
_refine_ls_structure_factor_coef Fsqd
_refine_ls_weighting_details 'calc w=1/[\s^2^(Fo^2^)+(0.0360P)^2^+7.3117P] where P=(Fo^2^+2Fc^2^)/3'
_refine_ls_weighting_scheme calc
_refine_ls_wR_factor_gt 0.0984
_refine_ls_wR_factor_ref 0.1057
_reflns_number_gt 19257
_reflns_number_total 24314
_reflns_threshold_expression >2sigma(I)
_cod_data_source_file ic201668r_si_003_4.cif
_cod_data_source_block exp304_0m
_cod_original_cell_volume 5437.8(6)
_cod_database_code 4327800

loop_
_symmetry_equiv_pos_as_xyz
'x, y, z'
'-x+1/2, y+1/2, -z+1/2'
'-x, -y, -z'
'x-1/2, -y-1/2, z-1/2'

loop_
_atom_site_label
_atom_site_type_symbol
_atom_site_fract_x
_atom_site_fract_y
_atom_site_fract_z
_atom_site_U_iso_or_equiv
_atom_site_adp_type
_atom_site_occupancy
_atom_site_symmetry_multiplicity
_atom_site_calc_flag
_atom_site_refinement_flags
C1 C 0.55718(16) 0.10361(7) 0.14764(16) 0.0217(4) Uani 1 1 d .
H1 H 0.5490 0.0930 0.2159 0.026 Uiso 1 1 calc R
C2 C 0.46180(17) 0.11159(8) 0.07255(17) 0.0248(5) Uani 1 1 d .
H2 H 0.3899 0.1065 0.0893 0.030 Uiso 1 1 calc R
C3 C 0.47302(17) 0.12713(8) -0.02716(17) 0.0238(5) Uani 1 1 d .
H3 H 0.4090 0.1328 -0.0799 0.029 Uiso 1 1 calc R
C4 C 0.57912(16) 0.13421(7) -0.04865(16) 0.0210(4) Uani 1 1 d .
H4 H 0.5885 0.1451 -0.1162 0.025 Uiso 1 1 calc R
C5 C 0.67225(15) 0.12529(6) 0.02903(15) 0.0156(3) Uani 1 1 d .
C6 C 0.78872(15) 0.13270(6) 0.02065(14) 0.0140(3) Uani 1 1 d .
C7 C 0.84702(15) 0.14531(6) -0.06081(14) 0.0156(3) Uani 1 1 d .
C8 C 0.95739(15) 0.15161(6) -0.00793(14) 0.0157(3) Uani 1 1 d .
C9 C 1.06089(15) 0.16520(7) -0.03872(15) 0.0176(4) Uani 1 1 d .
C10 C 1.08025(18) 0.17134(8) -0.14524(17) 0.0271(5) Uani 1 1 d .
H10 H 1.0240 0.1658 -0.2062 0.033 Uiso 1 1 calc R
C11 C 1.18158(19) 0.18550(9) -0.16220(18) 0.0290(5) Uani 1 1 d .
H11 H 1.1948 0.1902 -0.2345 0.035 Uiso 1 1 calc R
C12 C 1.26370(18) 0.19270(8) -0.07219(18) 0.0248(5) Uani 1 1 d .
H12 H 1.3334 0.2028 -0.0817 0.030 Uiso 1 1 calc R
C13 C 1.24169(16) 0.18488(7) 0.03200(16) 0.0196(4) Uani 1 1 d .
H13 H 1.2987 0.1891 0.0934 0.024 Uiso 1 1 calc R
C14 C 1.17982(17) 0.08235(7) 0.20745(16) 0.0190(4) Uani 1 1 d .
H14 H 1.1091 0.0769 0.1649 0.023 Uiso 1 1 calc R
C15 C 1.25277(18) 0.05393(7) 0.24096(17) 0.0214(4) Uani 1 1 d .
H15 H 1.2327 0.0295 0.2213 0.026 Uiso 1 1 calc R
C16 C 1.35605(18) 0.06198(7) 0.30410(17) 0.0219(4) Uani 1 1 d .
H16 H 1.4073 0.0430 0.3291 0.026 Uiso 1 1 calc R
C17 C 1.38318(17) 0.09778(7) 0.32993(16) 0.0201(4) Uani 1 1 d .
H17 H 1.4532 0.1036 0.3732 0.024 Uiso 1 1 calc R
C18 C 1.30776(15) 0.12525(6) 0.29248(15) 0.0169(4) Uani 1 1 d .
C19 C 1.32937(15) 0.16431(7) 0.31491(15) 0.0174(4) Uani 1 1 d .
C20 C 1.43030(17) 0.18042(7) 0.36189(18) 0.0234(4) Uani 1 1 d .
H20 H 1.4949 0.1660 0.3846 0.028 Uiso 1 1 calc R
C21 C 1.43453(18) 0.21783(8) 0.3748(2) 0.0274(5) Uani 1 1 d .
H21 H 1.5031 0.2291 0.4053 0.033 Uiso 1 1 calc R
C22 C 1.33935(18) 0.23925(7) 0.34349(19) 0.0248(4) Uani 1 1 d .
H22 H 1.3418 0.2649 0.3539 0.030 Uiso 1 1 calc R
C23 C 1.24070(16) 0.22192(6) 0.29655(16) 0.0175(4) Uani 1 1 d .
C24 C 1.13249(16) 0.23942(6) 0.25376(16) 0.0178(4) Uani 1 1 d .
C25 C 1.11339(19) 0.27626(7) 0.26193(19) 0.0236(4) Uani 1 1 d .
H25 H 1.1708 0.2917 0.2982 0.028 Uiso 1 1 calc R
C26 C 1.0099(2) 0.29088(8) 0.2170(2) 0.0269(5) Uani 1 1 d .
H26 H 0.9961 0.3162 0.2215 0.032 Uiso 1 1 calc R
C27 C 0.92760(18) 0.26765(7) 0.16565(18) 0.0238(4) Uani 1 1 d .
H27 H 0.8563 0.2769 0.1341 0.029 Uiso 1 1 calc R
C28 C 0.95057(16) 0.23073(7) 0.16085(16) 0.0195(4) Uani 1 1 d .
H28 H 0.8933 0.2149 0.1263 0.023 Uiso 1 1 calc R
C29 C 0.78421(18) 0.17173(7) 0.34699(17) 0.0224(4) Uani 1 1 d .
H29 H 0.8124 0.1824 0.2871 0.027 Uiso 1 1 calc R
C30 C 0.7616(2) 0.19433(8) 0.43089(19) 0.0308(5) Uani 1 1 d .
H30 H 0.7742 0.2198 0.4286 0.037 Uiso 1 1 calc R
C31 C 0.7201(2) 0.17871(9) 0.51794(18) 0.0330(6) Uani 1 1 d .
H31 H 0.7061 0.1933 0.5775 0.040 Uiso 1 1 calc R
C32 C 0.69914(18) 0.14158(9) 0.51761(17) 0.0285(6) Uani 1 1 d .
H32 H 0.6692 0.1307 0.5761 0.034 Uiso 1 1 calc R
C33 C 0.72238(16) 0.12048(7) 0.43087(15) 0.0216(4) Uani 1 1 d .
C34 C 0.70154(16) 0.08089(7) 0.42066(16) 0.0218(4) Uani 1 1 d .
C35 C 0.65333(18) 0.05854(9) 0.49181(18) 0.0301(6) Uani 1 1 d .
H35 H 0.6292 0.0683 0.5551 0.036 Uiso 1 1 calc R
C36 C 0.6418(2) 0.02166(9) 0.4672(2) 0.0332(6) Uani 1 1 d .
H36 H 0.6095 0.0061 0.5147 0.040 Uiso 1 1 calc R
C37 C 0.67632(19) 0.00705(8) 0.3753(2) 0.0295(5) Uani 1 1 d .
H37 H 0.6683 -0.0182 0.3596 0.035 Uiso 1 1 calc R
C38 C 0.72308(17) 0.03025(7) 0.30632(18) 0.0227(4) Uani 1 1 d .
C39 C 0.76622(17) 0.02013(7) 0.20489(18) 0.0220(4) Uani 1 1 d .
C40 C 0.7622(2) -0.01502(8) 0.1633(2) 0.0285(5) Uani 1 1 d .
H40 H 0.7303 -0.0342 0.1993 0.034 Uiso 1 1 calc R
C41 C 0.8057(2) -0.02175(8) 0.0681(2) 0.0332(6) Uani 1 1 d .
H41 H 0.8035 -0.0456 0.0382 0.040 Uiso 1 1 calc R
C42 C 0.8521(2) 0.00639(8) 0.0174(2) 0.0275(5) Uani 1 1 d .
H42 H 0.8825 0.0022 -0.0475 0.033 Uiso 1 1 calc R
C43 C 0.85369(18) 0.04090(7) 0.06295(17) 0.0218(4) Uani 1 1 d .
H43 H 0.8860 0.0602 0.0281 0.026 Uiso 1 1 calc R
C44 C 1.01742(16) 0.06680(6) 0.39078(15) 0.0177(4) Uani 1 1 d .
C45 C 1.10587(18) 0.04799(8) 0.46406(18) 0.0254(5) Uani 1 1 d .
H45A H 1.1091 0.0226 0.4410 0.038 Uiso 1 1 calc R
H45B H 1.0904 0.0489 0.5394 0.038 Uiso 1 1 calc R
H45C H 1.1776 0.0598 0.4611 0.038 Uiso 1 1 calc R
C46 C 1.04415(16) 0.15408(6) 0.44292(15) 0.0172(4) Uani 1 1 d .
C47 C 1.02465(19) 0.14997(7) 0.55546(15) 0.0223(4) Uani 1 1 d .
H47A H 0.9701 0.1305 0.5586 0.033 Uiso 1 1 calc R
H47B H 0.9957 0.1728 0.5802 0.033 Uiso 1 1 calc R
H47C H 1.0950 0.1438 0.6032 0.033 Uiso 1 1 calc R
N1 N 0.66056(13) 0.11029(5) 0.12772(13) 0.0159(3) Uani 1 1 d .
N2 N 0.86232(12) 0.13017(5) 0.11632(12) 0.0135(3) Uani 1 1 d .
N3 N 0.96309(13) 0.14236(5) 0.09953(12) 0.0146(3) Uani 1 1 d .
N4 N 1.14278(13) 0.17150(5) 0.04994(13) 0.0160(3) Uani 1 1 d .
N5 N 0.80111(14) 0.14998(6) -0.17436(13) 0.0191(3) Uani 1 1 d .
N6 N 1.20459(13) 0.11736(5) 0.23250(13) 0.0160(3) Uani 1 1 d .
N7 N 1.23932(13) 0.18551(5) 0.28217(13) 0.0154(3) Uani 1 1 d .
N8 N 1.05060(13) 0.21636(5) 0.20307(13) 0.0164(3) Uani 1 1 d .
N9 N 0.76810(13) 0.13584(6) 0.34679(13) 0.0180(3) Uani 1 1 d .
N10 N 0.73263(13) 0.06617(6) 0.33030(13) 0.0187(3) Uani 1 1 d .
N11 N 0.81124(14) 0.04815(5) 0.15457(14) 0.0180(3) Uani 1 1 d .
N12 N 0.94858(13) 0.08193(5) 0.33320(13) 0.0160(3) Uani 1 1 d .
N13 N 1.05751(13) 0.15597(5) 0.35334(13) 0.0159(3) Uani 1 1 d .
O1 O 0.72015(13) 0.13137(6) -0.21334(12) 0.0279(4) Uani 1 1 d .
O2 O 0.84290(14) 0.17302(5) -0.22770(13) 0.0250(3) Uani 1 1 d .
Ru1 Ru 1.102866(11) 0.162691(5) 0.203311(11) 0.01294(3) Uani 1 1 d .
Ru2 Ru 0.803885(12) 0.097790(5) 0.234352(11) 0.01356(3) Uani 1 1 d .
F1A F 0.44466(18) 0.13393(6) 0.56480(16) 0.0523(6) Uani 1 1 d .
F2A F 0.2951(3) 0.08561(7) 0.6959(2) 0.0762(9) Uani 1 1 d .
F3A F 0.4756(2) 0.10459(10) 0.72332(18) 0.0926(11) Uani 1 1 d .
F4A F 0.40347(16) 0.07417(5) 0.56848(14) 0.0400(4) Uani 1 1 d .
F5A F 0.3371(2) 0.14460(6) 0.69565(19) 0.0592(6) Uani 1 1 d .
F6A F 0.26761(16) 0.11605(7) 0.53569(17) 0.0591(6) Uani 1 1 d .
P1A P 0.37060(5) 0.109677(19) 0.63206(5) 0.02337(12) Uani 1 1 d .
F1B F 0.5301(2) 0.20143(6) 0.1222(2) 0.0667(7) Uani 1 1 d .
F2B F 0.64919(14) 0.27408(5) 0.05666(16) 0.0416(4) Uani 1 1 d .
F3B F 0.6730(2) 0.23709(6) 0.20361(16) 0.0577(6) Uani 1 1 d .
F4B F 0.67873(17) 0.21414(6) 0.03573(19) 0.0527(5) Uani 1 1 d .
F5B F 0.50817(16) 0.23852(9) -0.02530(15) 0.0695(8) Uani 1 1 d .
F6B F 0.50354(17) 0.26169(6) 0.14350(16) 0.0468(5) Uani 1 1 d .
P1B P 0.58970(6) 0.23761(2) 0.08974(6) 0.03059(14) Uani 1 1 d .
F1C F 0.94088(19) 0.06459(6) 0.85025(14) 0.0500(5) Uani 1 1 d .
F2C F 0.89888(13) 0.04010(6) 0.59744(13) 0.0390(4) Uani 1 1 d .
F3C F 0.88071(18) 0.09258(6) 0.68640(18) 0.0530(6) Uani 1 1 d .
F4C F 0.79310(14) 0.04153(6) 0.73196(16) 0.0470(5) Uani 1 1 d .
F5C F 1.04603(13) 0.06274(5) 0.71542(13) 0.0353(4) Uani 1 1 d .
F6C F 0.95747(14) 0.01160(5) 0.75970(14) 0.0362(4) Uani 1 1 d .
P1C P 0.91968(5) 0.05242(2) 0.72383(5) 0.02667(13) Uani 1 1 d .
C1S C 1.4517(2) -0.00761(9) 0.1238(2) 0.0355(6) Uani 1 1 d .
C2S C 1.4127(3) -0.04418(11) 0.1053(3) 0.0475(8) Uani 1 1 d .
H2S1 H 1.3995 -0.0493 0.0263 0.071 Uiso 1 1 calc R
H2S2 H 1.3428 -0.0472 0.1340 0.071 Uiso 1 1 calc R
H2S3 H 1.4689 -0.0611 0.1428 0.071 Uiso 1 1 calc R
N1S N 1.4854(3) 0.02138(10) 0.1389(3) 0.0525(8) Uani 1 1 d .

loop_
_atom_site_aniso_label
_atom_site_aniso_U_11
_atom_site_aniso_U_22
_atom_site_aniso_U_33
_atom_site_aniso_U_23
_atom_site_aniso_U_13
_atom_site_aniso_U_12
C1 0.0140(7) 0.0346(14) 0.0169(8) 0.0040(8) 0.0038(6) -0.0015(8)
C2 0.0140(7) 0.0405(15) 0.0198(8) 0.0017(9) 0.0021(6) 0.0007(8)
C3 0.0152(7) 0.0362(14) 0.0192(8) 0.0027(8) 0.0005(6) 0.0035(8)
C4 0.0171(8) 0.0301(13) 0.0151(7) 0.0032(7) 0.0008(6) 0.0030(8)
C5 0.0134(7) 0.0202(11) 0.0130(7) 0.0010(6) 0.0016(5) 0.0000(6)
C6 0.0138(6) 0.0160(10) 0.0118(6) 0.0015(6) 0.0010(5) 0.0010(6)
C7 0.0146(7) 0.0219(11) 0.0099(6) 0.0012(6) 0.0009(5) 0.0003(7)
C8 0.0149(7) 0.0210(11) 0.0113(6) 0.0009(6) 0.0025(5) 0.0015(7)
C9 0.0144(7) 0.0253(12) 0.0131(7) 0.0029(7) 0.0024(6) 0.0007(7)
C10 0.0206(9) 0.0477(17) 0.0132(8) 0.0044(9) 0.0036(7) -0.0022(9)
C11 0.0217(9) 0.0492(18) 0.0174(8) 0.0085(9) 0.0075(7) 0.0013(10)
C12 0.0189(8) 0.0348(15) 0.0221(9) 0.0075(9) 0.0082(7) -0.0014(8)
C13 0.0154(7) 0.0265(12) 0.0174(8) 0.0033(7) 0.0042(6) -0.0011(7)
C14 0.0187(8) 0.0223(12) 0.0167(8) -0.0015(7) 0.0048(6) -0.0006(7)
C15 0.0241(9) 0.0195(12) 0.0213(8) -0.0009(7) 0.0059(7) 0.0021(8)
C16 0.0223(9) 0.0236(12) 0.0202(8) 0.0024(8) 0.0047(7) 0.0056(8)
C17 0.0174(7) 0.0267(12) 0.0161(7) 0.0018(7) 0.0027(6) 0.0043(8)
C18 0.0145(7) 0.0226(11) 0.0138(7) 0.0008(7) 0.0027(6) 0.0014(7)
C19 0.0124(6) 0.0249(12) 0.0152(7) 0.0035(7) 0.0032(6) -0.0001(7)
C20 0.0155(8) 0.0266(13) 0.0257(9) 0.0037(8) -0.0030(7) -0.0003(8)
C21 0.0180(8) 0.0273(14) 0.0333(11) 0.0014(9) -0.0060(8) -0.0036(8)
C22 0.0206(9) 0.0214(12) 0.0297(10) 0.0009(9) -0.0033(8) -0.0037(8)
C23 0.0160(7) 0.0192(11) 0.0168(7) 0.0023(7) 0.0010(6) -0.0005(7)
C24 0.0167(7) 0.0197(11) 0.0169(7) 0.0022(7) 0.0022(6) -0.0002(7)
C25 0.0233(9) 0.0201(12) 0.0269(10) 0.0018(8) 0.0023(7) 0.0001(8)
C26 0.0274(10) 0.0203(13) 0.0325(11) 0.0040(9) 0.0032(8) 0.0062(9)
C27 0.0207(8) 0.0239(13) 0.0260(9) 0.0034(8) 0.0016(7) 0.0064(8)
C28 0.0161(7) 0.0232(12) 0.0184(8) 0.0022(7) 0.0010(6) 0.0028(7)
C29 0.0241(9) 0.0252(13) 0.0174(8) -0.0016(8) 0.0021(7) 0.0056(8)
C30 0.0338(11) 0.0338(16) 0.0228(10) -0.0063(9) -0.0006(8) 0.0109(11)
C31 0.0298(11) 0.0506(19) 0.0172(9) -0.0087(10) 0.0003(8) 0.0169(11)
C32 0.0213(9) 0.0515(18) 0.0129(8) 0.0008(9) 0.0037(7) 0.0114(10)
C33 0.0141(7) 0.0383(14) 0.0123(7) 0.0041(8) 0.0018(6) 0.0054(8)
C34 0.0132(7) 0.0374(14) 0.0148(7) 0.0091(8) 0.0027(6) 0.0026(8)
C35 0.0169(8) 0.0551(19) 0.0189(9) 0.0139(10) 0.0048(7) 0.0011(10)
C36 0.0223(9) 0.0483(18) 0.0284(11) 0.0216(11) 0.0030(8) -0.0066(10)
C37 0.0232(9) 0.0311(15) 0.0322(11) 0.0155(10) -0.0006(8) -0.0071(9)
C38 0.0167(8) 0.0269(13) 0.0231(9) 0.0090(8) -0.0004(7) -0.0038(8)
C39 0.0200(8) 0.0214(12) 0.0226(9) 0.0057(8) -0.0019(7) -0.0022(8)
C40 0.0293(10) 0.0211(13) 0.0332(11) 0.0037(9) -0.0006(9) -0.0027(9)
C41 0.0358(12) 0.0230(14) 0.0383(13) -0.0048(10) -0.0014(10) 0.0009(10)
C42 0.0300(11) 0.0263(14) 0.0252(10) -0.0047(9) 0.0017(8) 0.0022(9)
C43 0.0223(8) 0.0243(12) 0.0181(8) -0.0021(8) 0.0009(7) 0.0006(8)
C44 0.0161(7) 0.0225(11) 0.0147(7) -0.0007(7) 0.0031(6) -0.0003(7)
C45 0.0199(8) 0.0340(14) 0.0210(9) 0.0050(9) -0.0004(7) 0.0083(9)
C46 0.0163(7) 0.0200(11) 0.0148(7) -0.0002(7) 0.0008(6) -0.0020(7)
C47 0.0265(9) 0.0300(13) 0.0116(7) 0.0012(7) 0.0065(7) -0.0010(9)
N1 0.0138(6) 0.0200(9) 0.0136(6) 0.0023(6) 0.0021(5) -0.0004(6)
N2 0.0124(6) 0.0169(9) 0.0112(6) 0.0008(5) 0.0019(5) 0.0003(5)
N3 0.0125(6) 0.0194(9) 0.0118(6) 0.0013(6) 0.0021(5) 0.0004(6)
N4 0.0135(6) 0.0217(10) 0.0131(6) 0.0025(6) 0.0034(5) -0.0003(6)
N5 0.0179(7) 0.0264(11) 0.0128(6) 0.0013(6) 0.0018(5) 0.0021(7)
N6 0.0143(6) 0.0213(10) 0.0129(6) 0.0012(6) 0.0036(5) 0.0008(6)
N7 0.0131(6) 0.0192(9) 0.0135(6) 0.0014(6) 0.0012(5) -0.0004(6)
N8 0.0143(6) 0.0213(10) 0.0137(6) 0.0027(6) 0.0021(5) 0.0008(6)
N9 0.0149(6) 0.0265(10) 0.0124(6) 0.0019(6) 0.0020(5) 0.0040(6)
N10 0.0131(6) 0.0260(10) 0.0165(7) 0.0074(6) 0.0010(5) -0.0003(6)
N11 0.0164(6) 0.0200(10) 0.0167(7) 0.0021(6) 0.0000(5) -0.0002(6)
N12 0.0158(6) 0.0183(9) 0.0142(6) 0.0018(6) 0.0036(5) -0.0012(6)
N13 0.0147(6) 0.0184(9) 0.0140(6) 0.0004(6) 0.0000(5) -0.0010(6)
O1 0.0210(7) 0.0459(12) 0.0160(6) -0.0042(7) 0.0005(5) -0.0059(7)
O2 0.0266(7) 0.0296(10) 0.0188(6) 0.0093(6) 0.0043(6) 0.0027(7)
Ru1 0.01135(5) 0.01751(8) 0.00983(5) 0.00147(5) 0.00140(4) 0.00017(5)
Ru2 0.01165(5) 0.01839(8) 0.01060(5) 0.00238(5) 0.00173(4) 0.00011(5)
F1A 0.0668(13) 0.0452(13) 0.0541(11) -0.0149(9) 0.0370(10) -0.0302(10)
F2A 0.132(2) 0.0410(14) 0.0763(15) -0.0085(11) 0.0771(16) -0.0342(14)
F3A 0.0748(17) 0.152(3) 0.0372(11) -0.0118(14) -0.0294(11) 0.0247(18)
F4A 0.0576(11) 0.0261(10) 0.0393(9) 0.0014(7) 0.0173(8) 0.0057(8)
F5A 0.0770(15) 0.0387(13) 0.0754(14) -0.0277(10) 0.0516(12) -0.0234(11)
F6A 0.0330(9) 0.0848(18) 0.0551(12) -0.0036(12) -0.0053(8) 0.0172(10)
P1A 0.0250(2) 0.0242(3) 0.0214(2) -0.0016(2) 0.00523(19) -0.0066(2)
F1B 0.0914(18) 0.0388(14) 0.0825(16) -0.0162(11) 0.0514(14) -0.0233(12)
F2B 0.0297(8) 0.0360(11) 0.0592(11) 0.0137(8) 0.0081(7) 0.0032(7)
F3B 0.0733(14) 0.0532(14) 0.0379(9) 0.0040(9) -0.0155(9) 0.0126(11)
F4B 0.0503(11) 0.0395(13) 0.0743(14) -0.0170(10) 0.0279(10) -0.0042(9)
F5B 0.0316(9) 0.143(3) 0.0325(9) -0.0157(12) 0.0010(7) -0.0214(12)
F6B 0.0501(10) 0.0460(13) 0.0500(10) 0.0005(9) 0.0247(9) 0.0058(9)
P1B 0.0308(3) 0.0330(4) 0.0278(3) -0.0050(3) 0.0044(2) -0.0042(3)
F1C 0.0800(14) 0.0458(13) 0.0308(8) -0.0059(8) 0.0282(9) -0.0081(11)
F2C 0.0293(7) 0.0601(13) 0.0267(7) 0.0012(7) 0.0024(6) 0.0005(8)
F3C 0.0610(12) 0.0369(12) 0.0704(13) 0.0240(10) 0.0376(10) 0.0204(9)
F4C 0.0319(8) 0.0580(14) 0.0560(11) 0.0237(10) 0.0220(8) 0.0080(8)
F5C 0.0299(7) 0.0438(11) 0.0328(7) 0.0018(7) 0.0073(6) -0.0061(7)
F6C 0.0359(8) 0.0279(10) 0.0421(9) 0.0055(7) -0.0016(7) 0.0041(7)
P1C 0.0292(3) 0.0268(4) 0.0264(3) 0.0059(2) 0.0115(2) 0.0045(2)
C1S 0.0248(10) 0.0419(18) 0.0382(13) -0.0138(12) 0.0009(9) 0.0057(11)
C2S 0.0436(16) 0.047(2) 0.0509(18) -0.0085(15) 0.0049(14) 0.0015(15)
N1S 0.0527(17) 0.051(2) 0.0550(17) -0.0159(15) 0.0121(13) -0.0030(15)

loop_
_atom_type_symbol
_atom_type_description
_atom_type_scat_dispersion_real
_atom_type_scat_dispersion_imag
_atom_type_scat_source
C C 0.0033 0.0016 'International Tables Vol C Tables 4.2.6.8 and 6.1.1.4'
H H 0.0000 0.0000 'International Tables Vol C Tables 4.2.6.8 and 6.1.1.4'
N N 0.0061 0.0033 'International Tables Vol C Tables 4.2.6.8 and 6.1.1.4'
O O 0.0106 0.0060 'International Tables Vol C Tables 4.2.6.8 and 6.1.1.4'
F F 0.0171 0.0103 'International Tables Vol C Tables 4.2.6.8 and 6.1.1.4'
P P 0.1023 0.0942 'International Tables Vol C Tables 4.2.6.8 and 6.1.1.4'
Ru Ru -1.2594 0.8363 'International Tables Vol C Tables 4.2.6.8 and 6.1.1.4'

loop_
_geom_angle_atom_site_label_1
_geom_angle_atom_site_label_2
_geom_angle_atom_site_label_3
_geom_angle
N1 C1 C2 122.71(19)
C3 C2 C1 119.02(19)
C4 C3 C2 118.85(18)
C3 C4 C5 119.88(19)
N1 C5 C4 120.97(17)
N1 C5 C6 112.68(15)
C4 C5 C6 126.21(18)
N2 C6 C7 107.96(15)
N2 C6 C5 115.37(16)
C7 C6 C5 136.38(16)
C6 C7 C8 106.14(15)
C6 C7 N5 125.63(16)
C8 C7 N5 128.23(17)
N3 C8 C7 107.42(16)
N3 C8 C9 115.76(15)
C7 C8 C9 136.82(17)
N4 C9 C10 120.81(18)
N4 C9 C8 113.00(16)
C10 C9 C8 126.19(18)
C11 C10 C9 120.0(2)
C10 C11 C12 119.2(2)
C13 C12 C11 118.6(2)
N4 C13 C12 122.91(18)
N6 C14 C15 123.00(19)
C14 C15 C16 118.5(2)
C17 C16 C15 119.3(2)
C16 C17 C18 119.83(19)
N6 C18 C17 121.1(2)
N6 C18 C19 115.04(18)
C17 C18 C19 123.89(18)
N7 C19 C20 119.4(2)
N7 C19 C18 113.31(17)
C20 C19 C18 127.27(19)
C21 C20 C19 118.8(2)
C20 C21 C22 121.0(2)
C23 C22 C21 118.1(2)
N7 C23 C22 119.90(19)
N7 C23 C24 113.19(17)
C22 C23 C24 126.9(2)
N8 C24 C25 121.37(19)
N8 C24 C23 115.2(2)
C25 C24 C23 123.42(19)
C24 C25 C26 120.0(2)
C27 C26 C25 118.5(2)
C26 C27 C28 119.2(2)
N8 C28 C27 122.8(2)
N9 C29 C30 123.0(2)
C31 C30 C29 118.3(3)
C30 C31 C32 119.7(2)
C31 C32 C33 119.3(2)
N9 C33 C32 120.8(2)
N9 C33 C34 115.07(19)
C32 C33 C34 124.1(2)
N10 C34 C35 119.2(3)
N10 C34 C33 113.40(18)
C35 C34 C33 127.4(2)
C36 C35 C34 118.1(2)
C37 C36 C35 121.6(2)
C36 C37 C38 118.4(3)
N10 C38 C37 119.5(2)
N10 C38 C39 113.55(19)
C37 C38 C39 127.0(3)
N11 C39 C40 121.7(2)
N11 C39 C38 114.9(2)
C40 C39 C38 123.4(2)
C39 C40 C41 119.0(3)
C42 C41 C40 119.6(3)
C41 C42 C43 118.7(2)
N11 C43 C42 122.8(2)
N12 C44 C45 179.3(3)
N13 C46 C47 177.2(2)
C1 N1 C5 118.57(16)
C1 N1 Ru2 124.10(14)
C5 N1 Ru2 117.30(12)
N3 N2 C6 108.90(15)
N3 N2 Ru2 135.74(12)
C6 N2 Ru2 113.15(12)
N2 N3 C8 109.50(14)
N2 N3 Ru1 133.53(12)
C8 N3 Ru1 114.35(13)
C13 N4 C9 118.48(16)
C13 N4 Ru1 124.21(13)
C9 N4 Ru1 117.21(13)
O1 N5 O2 123.20(17)
O1 N5 C7 118.17(18)
O2 N5 C7 118.61(18)
C14 N6 C18 118.29(18)
C14 N6 Ru1 128.75(13)
C18 N6 Ru1 112.78(15)
C19 N7 C23 122.82(17)
C19 N7 Ru1 118.45(15)
C23 N7 Ru1 118.65(13)
C28 N8 C24 118.1(2)
C28 N8 Ru1 129.06(16)
C24 N8 Ru1 112.85(13)
C29 N9 C33 118.77(19)
C29 N9 Ru2 128.52(14)
C33 N9 Ru2 112.70(16)
C34 N10 C38 123.1(2)
C34 N10 Ru2 118.36(17)
C38 N10 Ru2 118.41(15)
C43 N11 C39 118.2(2)
C43 N11 Ru2 128.60(17)
C39 N11 Ru2 113.17(15)
C44 N12 Ru2 166.13(18)
C46 N13 Ru1 171.70(16)
N7 Ru1 N13 86.31(7)
N7 Ru1 N4 94.55(7)
N13 Ru1 N4 177.13(7)
N7 Ru1 N6 80.10(7)
N13 Ru1 N6 89.37(7)
N4 Ru1 N6 93.47(7)
N7 Ru1 N8 80.04(7)
N13 Ru1 N8 89.25(7)
N4 Ru1 N8 88.20(7)
N6 Ru1 N8 160.14(7)
N7 Ru1 N3 171.71(7)
N13 Ru1 N3 101.46(6)
N4 Ru1 N3 77.55(6)
N6 Ru1 N3 102.64(7)
N8 Ru1 N3 97.05(7)
N10 Ru2 N12 83.86(7)
N10 Ru2 N1 96.17(7)
N12 Ru2 N1 175.55(7)
N10 Ru2 N9 80.27(8)
N12 Ru2 N9 92.79(7)
N1 Ru2 N9 91.60(7)
N10 Ru2 N11 79.94(8)
N12 Ru2 N11 86.09(7)
N1 Ru2 N11 89.54(7)
N9 Ru2 N11 160.18(7)
N10 Ru2 N2 172.68(6)
N12 Ru2 N2 102.65(6)
N1 Ru2 N2 77.08(6)
N9 Ru2 N2 102.54(7)
N11 Ru2 N2 97.00(7)
F3A P1A F2A 92.56(18)
F3A P1A F6A 177.06(17)
F2A P1A F6A 90.38(15)
F3A P1A F5A 89.20(16)
F2A P1A F5A 89.24(12)
F6A P1A F5A 90.92(14)
F3A P1A F1A 88.80(16)
F2A P1A F1A 178.59(15)
F6A P1A F1A 88.25(13)
F5A P1A F1A 91.14(11)
F3A P1A F4A 90.89(14)
F2A P1A F4A 90.13(12)
F6A P1A F4A 89.02(11)
F5A P1A F4A 179.37(11)
F1A P1A F4A 89.48(11)
F3B P1B F5B 178.88(15)
F3B P1B F1B 90.89(14)
F5B P1B F1B 90.09(15)
F3B P1B F6B 90.15(12)
F5B P1B F6B 90.37(12)
F1B P1B F6B 90.03(12)
F3B P1B F2B 89.34(12)
F5B P1B F2B 89.67(13)
F1B P1B F2B 179.74(15)
F6B P1B F2B 89.86(11)
F3B P1B F4B 89.35(13)
F5B P1B F4B 90.11(13)
F1B P1B F4B 91.28(12)
F6B P1B F4B 178.60(12)
F2B P1B F4B 88.83(11)
F3C P1C F5C 90.16(11)
F3C P1C F1C 90.86(12)
F5C P1C F1C 89.92(10)
F3C P1C F2C 89.35(12)
F5C P1C F2C 89.96(9)
F1C P1C F2C 179.75(14)
F3C P1C F4C 90.47(11)
F5C P1C F4C 179.29(12)
F1C P1C F4C 90.41(11)
F2C P1C F4C 89.72(10)
F3C P1C F6C 178.96(12)
F5C P1C F6C 90.38(10)
F1C P1C F6C 90.03(11)
F2C P1C F6C 89.75(10)
F4C P1C F6C 88.98(10)
N1S C1S C2S 178.4(3)

loop_
_geom_bond_atom_site_label_1
_geom_bond_atom_site_label_2
_geom_bond_distance
C1 N1 1.343(3)
C1 C2 1.388(3)
C2 C3 1.385(3)
C3 C4 1.384(3)
C4 C5 1.394(3)
C5 N1 1.367(2)
C5 C6 1.462(3)
C6 N2 1.360(2)
C6 C7 1.403(3)
C7 C8 1.408(3)
C7 N5 1.430(2)
C8 N3 1.361(2)
C8 C9 1.462(3)
C9 N4 1.370(2)
C9 C10 1.394(3)
C10 C11 1.385(3)
C11 C12 1.388(3)
C12 C13 1.388(3)
C13 N4 1.351(3)
C14 N6 1.346(3)
C14 C15 1.387(3)
C15 C16 1.393(3)
C16 C17 1.381(4)
C17 C18 1.389(3)
C18 N6 1.375(2)
C18 C19 1.477(3)
C19 N7 1.349(3)
C19 C20 1.397(3)
C20 C21 1.385(4)
C21 C22 1.398(3)
C22 C23 1.394(3)
C23 N7 1.350(3)
C23 C24 1.479(3)
C24 N8 1.375(3)
C24 C25 1.381(3)
C25 C26 1.394(3)
C26 C27 1.385(4)
C27 C28 1.389(3)
C28 N8 1.347(2)
C29 N9 1.334(3)
C29 C30 1.391(3)
C30 C31 1.386(4)
C31 C32 1.389(5)
C32 C33 1.389(3)
C33 N9 1.378(3)
C33 C34 1.479(4)
C34 N10 1.350(3)
C34 C35 1.401(3)
C35 C36 1.391(5)
C36 C37 1.383(4)
C37 C38 1.392(3)
C38 N10 1.354(3)
C38 C39 1.485(3)
C39 N11 1.364(3)
C39 C40 1.388(4)
C40 C41 1.390(4)
C41 C42 1.378(4)
C42 C43 1.386(4)
C43 N11 1.347(3)
C44 N12 1.146(3)
C44 C45 1.458(3)
C46 N13 1.147(2)
C46 C47 1.457(3)
N1 Ru2 2.0507(16)
N2 N3 1.352(2)
N2 Ru2 2.0965(16)
N3 Ru1 2.0863(16)
N4 Ru1 2.0588(16)
N5 O1 1.228(2)
N5 O2 1.234(3)
N6 Ru1 2.0699(18)
N7 Ru1 1.9639(16)
N8 Ru1 2.072(2)
N9 Ru2 2.0683(19)
N10 Ru2 1.9624(18)
N11 Ru2 2.083(2)
N12 Ru2 2.0489(16)
N13 Ru1 2.0354(17)
F1A P1A 1.5958(19)
F2A P1A 1.578(2)
F3A P1A 1.565(2)
F4A P1A 1.6081(19)
F5A P1A 1.593(2)
F6A P1A 1.5924(19)
F1B P1B 1.597(2)
F2B P1B 1.608(2)
F3B P1B 1.5882(19)
F4B P1B 1.613(2)
F5B P1B 1.5898(19)
F6B P1B 1.598(2)
F1C P1C 1.6030(18)
F2C P1C 1.6042(17)
F3C P1C 1.595(2)
F4C P1C 1.6085(18)
F5C P1C 1.6017(17)
F6C P1C 1.6094(19)
C1S N1S 1.146(4)
C1S C2S 1.431(5)

loop_
_geom_torsion_atom_site_label_1
_geom_torsion_atom_site_label_2
_geom_torsion_atom_site_label_3
_geom_torsion_atom_site_label_4
_geom_torsion
N1 C1 C2 C3 -0.1(4)
C1 C2 C3 C4 0.0(4)
C2 C3 C4 C5 0.7(4)
C3 C4 C5 N1 -1.4(4)
C3 C4 C5 C6 -176.7(2)
N1 C5 C6 N2 -11.8(3)
C4 C5 C6 N2 163.8(2)
N1 C5 C6 C7 175.3(2)
C4 C5 C6 C7 -9.1(4)
N2 C6 C7 C8 -2.5(2)
C5 C6 C7 C8 170.8(2)
N2 C6 C7 N5 176.7(2)
C5 C6 C7 N5 -10.0(4)
C6 C7 C8 N3 1.1(2)
N5 C7 C8 N3 -178.1(2)
C6 C7 C8 C9 -178.3(3)
N5 C7 C8 C9 2.5(4)
N3 C8 C9 N4 -9.2(3)
C7 C8 C9 N4 170.1(3)
N3 C8 C9 C10 170.1(2)
C7 C8 C9 C10 -10.6(5)
N4 C9 C10 C11 -2.9(4)
C8 C9 C10 C11 177.8(3)
C9 C10 C11 C12 1.3(4)
C10 C11 C12 C13 1.0(4)
C11 C12 C13 N4 -1.9(4)
N6 C14 C15 C16 0.5(3)
C14 C15 C16 C17 -0.9(3)
C15 C16 C17 C18 -0.3(3)
C16 C17 C18 N6 1.9(3)
C16 C17 C18 C19 -179.47(19)
N6 C18 C19 N7 6.5(2)
C17 C18 C19 N7 -172.20(18)
N6 C18 C19 C20 -171.80(19)
C17 C18 C19 C20 9.5(3)
N7 C19 C20 C21 0.8(3)
C18 C19 C20 C21 179.0(2)
C19 C20 C21 C22 1.2(4)
C20 C21 C22 C23 -1.5(4)
C21 C22 C23 N7 -0.2(3)
C21 C22 C23 C24 -177.3(2)
N7 C23 C24 N8 -2.5(3)
C22 C23 C24 N8 174.7(2)
N7 C23 C24 C25 178.3(2)
C22 C23 C24 C25 -4.5(3)
N8 C24 C25 C26 -0.9(3)
C23 C24 C25 C26 178.3(2)
C24 C25 C26 C27 0.6(4)
C25 C26 C27 C28 0.2(4)
C26 C27 C28 N8 -0.8(3)
N9 C29 C30 C31 -0.2(3)
C29 C30 C31 C32 -2.0(3)
C30 C31 C32 C33 1.4(3)
C31 C32 C33 N9 1.4(3)
C31 C32 C33 C34 -178.80(19)
N9 C33 C34 N10 0.9(2)
C32 C33 C34 N10 -178.92(18)
N9 C33 C34 C35 -178.12(18)
C32 C33 C34 C35 2.1(3)
N10 C34 C35 C36 1.4(3)
C33 C34 C35 C36 -179.6(2)
C34 C35 C36 C37 -0.2(3)
C35 C36 C37 C38 -0.3(3)
C36 C37 C38 N10 -0.5(3)
C36 C37 C38 C39 179.3(2)
N10 C38 C39 N11 1.9(2)
C37 C38 C39 N11 -177.9(2)
N10 C38 C39 C40 -178.3(2)
C37 C38 C39 C40 1.9(3)
N11 C39 C40 C41 0.3(3)
C38 C39 C40 C41 -179.5(2)
C39 C40 C41 C42 0.3(4)
C40 C41 C42 C43 -0.3(4)
C41 C42 C43 N11 -0.3(3)
C2 C1 N1 C5 -0.6(4)
C2 C1 N1 Ru2 -178.4(2)
C4 C5 N1 C1 1.3(3)
C6 C5 N1 C1 177.2(2)
C4 C5 N1 Ru2 179.26(17)
C6 C5 N1 Ru2 -4.9(2)
C7 C6 N2 N3 3.0(2)
C5 C6 N2 N3 -171.86(18)
C7 C6 N2 Ru2 -162.88(14)
C5 C6 N2 Ru2 22.3(2)
C6 N2 N3 C8 -2.3(2)
Ru2 N2 N3 C8 158.89(16)
C6 N2 N3 Ru1 157.68(16)
Ru2 N2 N3 Ru1 -41.1(3)
C7 C8 N3 N2 0.7(2)
C9 C8 N3 N2 -179.75(19)
C7 C8 N3 Ru1 -163.48(15)
C9 C8 N3 Ru1 16.0(2)
C12 C13 N4 C9 0.4(4)
C12 C13 N4 Ru1 -175.78(19)
C10 C9 N4 C13 2.0(3)
C8 C9 N4 C13 -178.6(2)
C10 C9 N4 Ru1 178.5(2)
C8 C9 N4 Ru1 -2.2(3)
C6 C7 N5 O1 -25.7(3)
C8 C7 N5 O1 153.3(2)
C6 C7 N5 O2 152.6(2)
C8 C7 N5 O2 -28.3(3)
C15 C14 N6 C18 1.1(3)
C15 C14 N6 Ru1 -173.65(15)
C17 C18 N6 C14 -2.4(3)
C19 C18 N6 C14 178.94(17)
C17 C18 N6 Ru1 173.24(15)
C19 C18 N6 Ru1 -5.5(2)
C20 C19 N7 C23 -2.6(3)
C18 C19 N7 C23 178.96(17)
C20 C19 N7 Ru1 174.04(15)
C18 C19 N7 Ru1 -4.4(2)
C22 C23 N7 C19 2.4(3)
C24 C23 N7 C19 179.78(17)
C22 C23 N7 Ru1 -174.31(16)
C24 C23 N7 Ru1 3.1(2)
C27 C28 N8 C24 0.6(3)
C27 C28 N8 Ru1 -179.21(16)
C25 C24 N8 C28 0.2(3)
C23 C24 N8 C28 -179.01(17)
C25 C24 N8 Ru1 -179.91(16)
C23 C24 N8 Ru1 0.8(2)
C30 C29 N9 C33 2.9(3)
C30 C29 N9 Ru2 -176.67(16)
C32 C33 N9 C29 -3.6(3)
C34 C33 N9 C29 176.66(17)
C32 C33 N9 Ru2 176.11(15)
C34 C33 N9 Ru2 -3.7(2)
C35 C34 N10 C38 -2.3(3)
C33 C34 N10 C38 178.59(17)
C35 C34 N10 Ru2 -178.26(14)
C33 C34 N10 Ru2 2.7(2)
C37 C38 N10 C34 1.9(3)
C39 C38 N10 C34 -177.98(17)
C37 C38 N10 Ru2 177.80(15)
C39 C38 N10 Ru2 -2.1(2)
C42 C43 N11 C39 0.8(3)
C42 C43 N11 Ru2 -179.26(16)
C40 C39 N11 C43 -0.8(3)
C38 C39 N11 C43 178.98(17)
C40 C39 N11 Ru2 179.27(17)
C38 C39 N11 Ru2 -0.9(2)
C45 C44 N12 Ru2 -175(100)
C47 C46 N13 Ru1 -142(4)
C19 N7 Ru1 N13 91.17(15)
C23 N7 Ru1 N13 -92.01(15)
C19 N7 Ru1 N4 -91.57(15)
C23 N7 Ru1 N4 85.25(15)
C19 N7 Ru1 N6 1.17(14)
C23 N7 Ru1 N6 177.99(15)
C19 N7 Ru1 N8 -178.94(15)
C23 N7 Ru1 N8 -2.12(14)
C19 N7 Ru1 N3 -108.9(5)
C23 N7 Ru1 N3 67.9(6)
C46 N13 Ru1 N7 -1.6(13)
C46 N13 Ru1 N4 -109.0(17)
C46 N13 Ru1 N6 78.6(13)
C46 N13 Ru1 N8 -81.6(13)
C46 N13 Ru1 N3 -179(100)
C13 N4 Ru1 N7 6.8(2)
C9 N4 Ru1 N7 -169.40(17)
C13 N4 Ru1 N13 114.0(14)
C9 N4 Ru1 N13 -62.1(15)
C13 N4 Ru1 N6 -73.54(19)
C9 N4 Ru1 N6 110.27(17)
C13 N4 Ru1 N8 86.64(19)
C9 N4 Ru1 N8 -89.54(17)
C13 N4 Ru1 N3 -175.7(2)
C9 N4 Ru1 N3 8.08(16)
C14 N6 Ru1 N7 177.53(18)
C18 N6 Ru1 N7 2.50(13)
C14 N6 Ru1 N13 91.16(17)
C18 N6 Ru1 N13 -83.86(13)
C14 N6 Ru1 N4 -88.46(17)
C18 N6 Ru1 N4 96.52(13)
C14 N6 Ru1 N8 177.21(17)
C18 N6 Ru1 N8 2.2(3)
C14 N6 Ru1 N3 -10.45(18)
C18 N6 Ru1 N3 174.53(12)
C28 N8 Ru1 N7 -179.58(18)
C24 N8 Ru1 N7 0.59(13)
C28 N8 Ru1 N13 -93.20(17)
C24 N8 Ru1 N13 86.98(14)
C28 N8 Ru1 N4 85.48(17)
C24 N8 Ru1 N4 -94.34(14)
C28 N8 Ru1 N6 -179.27(17)
C24 N8 Ru1 N6 0.9(3)
C28 N8 Ru1 N3 8.26(18)
C24 N8 Ru1 N3 -171.56(13)
N2 N3 Ru1 N7 -154.5(4)
C8 N3 Ru1 N7 4.7(6)
N2 N3 Ru1 N13 5.0(2)
C8 N3 Ru1 N13 164.27(15)
N2 N3 Ru1 N4 -172.3(2)
C8 N3 Ru1 N4 -12.98(15)
N2 N3 Ru1 N6 96.93(19)
C8 N3 Ru1 N6 -103.79(15)
N2 N3 Ru1 N8 -85.7(2)
C8 N3 Ru1 N8 73.60(15)
C34 N10 Ru2 N12 90.24(14)
C38 N10 Ru2 N12 -85.87(15)
C34 N10 Ru2 N1 -94.23(14)
C38 N10 Ru2 N1 89.65(15)
C34 N10 Ru2 N9 -3.66(14)
C38 N10 Ru2 N9 -179.77(15)
C34 N10 Ru2 N11 177.34(15)
C38 N10 Ru2 N11 1.23(14)
C34 N10 Ru2 N2 -116.9(6)
C38 N10 Ru2 N2 67.0(6)
C44 N12 Ru2 N10 29.1(7)
C44 N12 Ru2 N1 -61.4(12)
C44 N12 Ru2 N9 109.0(7)
C44 N12 Ru2 N11 -51.1(7)
C44 N12 Ru2 N2 -147.4(7)
C1 N1 Ru2 N10 13.4(2)
C5 N1 Ru2 N10 -164.40(17)
C1 N1 Ru2 N12 103.5(9)
C5 N1 Ru2 N12 -74.3(9)
C1 N1 Ru2 N9 -67.0(2)
C5 N1 Ru2 N9 115.22(17)
C1 N1 Ru2 N11 93.3(2)
C5 N1 Ru2 N11 -84.57(17)
C1 N1 Ru2 N2 -169.5(2)
C5 N1 Ru2 N2 12.72(16)
C29 N9 Ru2 N10 -176.46(18)
C33 N9 Ru2 N10 3.91(13)
C29 N9 Ru2 N12 100.26(17)
C33 N9 Ru2 N12 -79.37(13)
C29 N9 Ru2 N1 -80.48(17)
C33 N9 Ru2 N1 99.90(13)
C29 N9 Ru2 N11 -173.55(17)
C33 N9 Ru2 N11 6.8(3)
C29 N9 Ru2 N2 -3.35(18)
C33 N9 Ru2 N2 177.02(12)
C43 N11 Ru2 N10 180.00(18)
C39 N11 Ru2 N10 -0.08(13)
C43 N11 Ru2 N12 -95.55(17)
C39 N11 Ru2 N12 84.37(14)
C43 N11 Ru2 N1 83.65(17)
C39 N11 Ru2 N1 -96.42(14)
C43 N11 Ru2 N9 177.09(17)
C39 N11 Ru2 N9 -3.0(3)
C43 N11 Ru2 N2 6.73(17)
C39 N11 Ru2 N2 -173.35(13)
N3 N2 Ru2 N10 -156.3(5)
C6 N2 Ru2 N10 4.3(7)
N3 N2 Ru2 N12 -4.0(2)
C6 N2 Ru2 N12 156.69(14)
N3 N2 Ru2 N1 -179.4(2)
C6 N2 Ru2 N1 -18.75(14)
N3 N2 Ru2 N9 91.8(2)
C6 N2 Ru2 N9 -107.52(14)
N3 N2 Ru2 N11 -91.5(2)
C6 N2 Ru2 N11 69.15(15)
